data_4328805
loop_
_publ_author_name
'Theodore Lazarides'
'Susanne Kuhri'
'Georgios Charalambidis'
'Manas K. Panda'
'Dirk M. Guldi'
'Athanassios G. Coutsolelos'

_publ_section_title
;
 Electron vs Energy Transfer in Arrays Featuring Two Bodipy Chromophores
 Axially Bound to a Sn(IV) Porphyrin via a Phenolate or Benzoate Bridge
;
_journal_name_full 'Inorganic Chemistry'
_journal_page_first 4193
_journal_page_last 4204
_journal_paper_doi 10.1021/ic2026472
_journal_volume 51
_journal_year 2012
_chemical_formula_sum 'C58 H40 Cl6 N4 O2 Sn'
_chemical_formula_weight 1156.33
_chemical_name_systematic
; 
 ? 
;
_space_group_IT_number 2
_symmetry_cell_setting triclinic
_symmetry_space_group_name_Hall '-P 1'
_symmetry_space_group_name_H-M 'P -1'
_atom_sites_solution_hydrogens geom
_atom_sites_solution_primary direct
_atom_sites_solution_secondary difmap
_audit_creation_method SHELXL-97
_cell_angle_alpha 96.28(3)
_cell_angle_beta 114.24(3)
_cell_angle_gamma 100.89(3)
_cell_formula_units_Z 1
_cell_length_a 11.081(2)
_cell_length_b 11.231(2)
_cell_length_c 11.729(2)
_cell_measurement_reflns_used 27132
_cell_measurement_temperature 250(2)
_cell_measurement_theta_max 61.1
_cell_measurement_theta_min 4.2
_cell_volume 1278.2(6)
_computing_cell_refinement 'STOE X-AREA'
_computing_data_collection 'STOE X-AREA'
_computing_data_reduction 'STOE X-RED'
_computing_molecular_graphics 'SHELXL-97 (Sheldrick, 2008)'
_computing_publication_material 'SHELXL-97 (Sheldrick, 2008)'
_computing_structure_refinement 'SHELXL-97 (Sheldrick, 2008)'
_computing_structure_solution 'SHELXS-97 (Sheldrick, 2008)'
_diffrn_ambient_temperature 250(2)
_diffrn_detector_area_resol_mean 6.67
_diffrn_measured_fraction_theta_full 0.989
_diffrn_measured_fraction_theta_max 0.989
_diffrn_measurement_device_type 'image plate'
_diffrn_measurement_method 'rotation method'
_diffrn_radiation_monochromator graphite
_diffrn_radiation_source 'fine-focus sealed tube'
_diffrn_radiation_type MoK\a
_diffrn_radiation_wavelength 0.71073
_diffrn_reflns_av_R_equivalents 0.0731
_diffrn_reflns_av_sigmaI/netI 0.0784
_diffrn_reflns_limit_h_max 15
_diffrn_reflns_limit_h_min -15
_diffrn_reflns_limit_k_max 15
_diffrn_reflns_limit_k_min -16
_diffrn_reflns_limit_l_max 16
_diffrn_reflns_limit_l_min -16
_diffrn_reflns_number 27132
_diffrn_reflns_theta_full 30.56
_diffrn_reflns_theta_max 30.56
_diffrn_reflns_theta_min 2.09
_exptl_absorpt_coefficient_mu 0.862
_exptl_absorpt_correction_T_max 0.9188
_exptl_absorpt_correction_T_min 0.8398
_exptl_absorpt_correction_type numerical
_exptl_absorpt_process_details 'STOE X-RED'
_exptl_crystal_colour purple
_exptl_crystal_density_diffrn 1.502
_exptl_crystal_description block
_exptl_crystal_F_000 584
_exptl_crystal_size_max 0.21
_exptl_crystal_size_mid 0.20
_exptl_crystal_size_min 0.10
_refine_diff_density_max 1.316
_refine_diff_density_min -1.600
_refine_diff_density_rms 0.107
_refine_ls_extinction_method none
_refine_ls_goodness_of_fit_ref 0.995
_refine_ls_hydrogen_treatment constr
_refine_ls_matrix_type full
_refine_ls_number_parameters 322
_refine_ls_number_reflns 7755
_refine_ls_number_restraints 0
_refine_ls_restrained_S_all 0.995
_refine_ls_R_factor_all 0.0772
_refine_ls_R_factor_gt 0.0529
_refine_ls_shift/su_max 0.000
_refine_ls_shift/su_mean 0.000
_refine_ls_structure_factor_coef Fsqd
_refine_ls_weighting_details 'calc w=1/[\s^2^(Fo^2^)+(0.0671P)^2^+0.0000P] where P=(Fo^2^+2Fc^2^)/3'
_refine_ls_weighting_scheme calc
_refine_ls_wR_factor_gt 0.1123
_refine_ls_wR_factor_ref 0.1228
_reflns_number_gt 6043
_reflns_number_total 7755
_reflns_threshold_expression >2sigma(I)
_cod_data_source_file ic2026472_si_003.cif
_cod_data_source_block sntpppho
_cod_original_cell_volume 1278.3(4)
_cod_database_code 4328805

loop_
_symmetry_equiv_pos_as_xyz
'x, y, z'
'-x, -y, -z'

loop_
_atom_site_label
_atom_site_type_symbol
_atom_site_fract_x
_atom_site_fract_y
_atom_site_fract_z
_atom_site_U_iso_or_equiv
_atom_site_adp_type
_atom_site_occupancy
_atom_site_symmetry_multiplicity
_atom_site_calc_flag
_atom_site_refinement_flags
Sn1 Sn 1.0000 0.0000 1.0000 0.02048(9) Uani 1 2 d S
N1 N 0.8104(2) -0.0797(2) 0.8395(2) 0.0263(5) Uani 1 1 d .
N2 N 0.9139(2) 0.1272(2) 1.0659(2) 0.0271(5) Uani 1 1 d .
O1 O 0.9437(2) -0.1250(2) 1.0970(2) 0.0327(5) Uani 1 1 d .
C1 C 0.7827(3) 0.1394(3) 0.9992(3) 0.0288(6) Uani 1 1 d .
C2 C 0.6823(3) 0.0657(3) 0.8809(3) 0.0285(6) Uani 1 1 d .
C3 C 0.5460(3) 0.0973(3) 0.8279(3) 0.0306(7) Uani 1 1 d .
C4 C 0.5311(4) 0.2008(4) 0.7746(4) 0.0448(9) Uani 1 1 d .
H4 H 0.6056 0.2505 0.7682 0.054 Uiso 1 1 calc R
C5 C 0.4062(4) 0.2312(4) 0.7304(4) 0.0515(10) Uani 1 1 d .
H5 H 0.3964 0.3012 0.6937 0.062 Uiso 1 1 calc R
C6 C 0.2967(4) 0.1598(4) 0.7399(4) 0.0470(9) Uani 1 1 d .
H6 H 0.2129 0.1817 0.7112 0.056 Uiso 1 1 calc R
C7 C 0.3105(4) 0.0558(5) 0.7918(4) 0.0516(10) Uani 1 1 d .
H7 H 0.2355 0.0063 0.7976 0.062 Uiso 1 1 calc R
C8 C 0.4351(3) 0.0239(4) 0.8358(4) 0.0412(8) Uani 1 1 d .
H8 H 0.4439 -0.0472 0.8707 0.049 Uiso 1 1 calc R
C9 C 0.6977(3) -0.0319(3) 0.8062(3) 0.0278(6) Uani 1 1 d .
C10 C 0.6001(3) -0.0946(3) 0.6777(3) 0.0334(7) Uani 1 1 d .
H10 H 0.5133 -0.0814 0.6319 0.040 Uiso 1 1 calc R
C11 C 0.6556(3) -0.1758(3) 0.6346(3) 0.0319(7) Uani 1 1 d .
H11 H 0.6149 -0.2280 0.5532 0.038 Uiso 1 1 calc R
C12 C 0.7888(3) -0.1677(3) 0.7365(3) 0.0266(6) Uani 1 1 d .
C13 C 0.8828(3) -0.2350(3) 0.7298(3) 0.0265(6) Uani 1 1 d .
C14 C 0.8355(3) -0.3304(3) 0.6102(3) 0.0300(6) Uani 1 1 d .
C15 C 0.7215(4) -0.4299(3) 0.5713(3) 0.0348(7) Uani 1 1 d .
H15 H 0.6717 -0.4372 0.6197 0.042 Uiso 1 1 calc R
C16 C 0.6809(4) -0.5190(4) 0.4610(3) 0.0433(8) Uani 1 1 d .
H16 H 0.6034 -0.5858 0.4348 0.052 Uiso 1 1 calc R
C17 C 0.7547(4) -0.5090(4) 0.3900(3) 0.0471(9) Uani 1 1 d .
H17 H 0.7280 -0.5698 0.3165 0.057 Uiso 1 1 calc R
C18 C 0.8661(4) -0.4109(4) 0.4265(3) 0.0452(9) Uani 1 1 d .
H18 H 0.9152 -0.4041 0.3774 0.054 Uiso 1 1 calc R
C19 C 0.9070(4) -0.3213(4) 0.5360(3) 0.0373(7) Uani 1 1 d .
H19 H 0.9835 -0.2540 0.5602 0.045 Uiso 1 1 calc R
C20 C 1.0186(3) -0.2174(3) 0.8241(3) 0.0273(6) Uani 1 1 d .
C21 C 1.1115(3) -0.2913(3) 0.8220(3) 0.0367(7) Uani 1 1 d .
H21 H 1.0917 -0.3605 0.7584 0.044 Uiso 1 1 calc R
C22 C 1.2323(3) -0.2432(3) 0.9277(3) 0.0363(7) Uani 1 1 d .
H22 H 1.3115 -0.2722 0.9496 0.044 Uiso 1 1 calc R
C23 C 1.0286(3) -0.1489(3) 1.2098(3) 0.0337(7) Uani 1 1 d .
C24 C 1.0815(4) -0.2516(4) 1.2101(4) 0.0504(10) Uani 1 1 d .
H24 H 1.0617 -0.3026 1.1322 0.060 Uiso 1 1 calc R
C25 C 1.1640(5) -0.2797(5) 1.3255(5) 0.0661(14) Uani 1 1 d .
H25 H 1.1979 -0.3503 1.3247 0.079 Uiso 1 1 calc R
C26 C 1.1960(5) -0.2048(6) 1.4405(5) 0.0706(15) Uani 1 1 d .
H26 H 1.2529 -0.2230 1.5179 0.085 Uiso 1 1 calc R
C27 C 1.1435(5) -0.1027(5) 1.4406(4) 0.0622(13) Uani 1 1 d .
H27 H 1.1644 -0.0517 1.5187 0.075 Uiso 1 1 calc R
C28 C 1.0600(4) -0.0743(4) 1.3261(4) 0.0452(9) Uani 1 1 d .
H28 H 1.0248 -0.0045 1.3275 0.054 Uiso 1 1 calc R
C1S C 0.7297(5) -0.3779(5) 0.9716(4) 0.0677(14) Uani 1 1 d .
H1S H 0.7961 -0.2961 1.0154 0.081 Uiso 1 1 calc R
Cl2S Cl 0.69718(19) -0.44680(14) 1.08659(13) 0.0820(4) Uani 1 1 d .
Cl3S Cl 0.58150(17) -0.3538(3) 0.8578(2) 0.1664(13) Uani 1 1 d .
Cl1S Cl 0.8055(3) -0.46985(17) 0.90227(18) 0.1208(8) Uani 1 1 d .

loop_
_atom_site_aniso_label
_atom_site_aniso_U_11
_atom_site_aniso_U_22
_atom_site_aniso_U_33
_atom_site_aniso_U_23
_atom_site_aniso_U_13
_atom_site_aniso_U_12
Sn1 0.01661(14) 0.01984(15) 0.02183(14) 0.00198(10) 0.00543(10) 0.00613(10)
N1 0.0221(12) 0.0242(13) 0.0292(12) 0.0022(10) 0.0079(10) 0.0080(10)
N2 0.0225(12) 0.0250(13) 0.0285(12) 0.0012(10) 0.0061(10) 0.0092(10)
O1 0.0271(11) 0.0322(12) 0.0326(11) 0.0102(10) 0.0074(9) 0.0052(9)
C1 0.0236(14) 0.0287(16) 0.0343(15) 0.0058(13) 0.0110(12) 0.0119(12)
C2 0.0210(13) 0.0289(16) 0.0338(15) 0.0060(13) 0.0095(12) 0.0087(12)
C3 0.0234(14) 0.0347(17) 0.0303(15) 0.0027(13) 0.0080(12) 0.0108(13)
C4 0.0329(18) 0.042(2) 0.064(2) 0.0210(19) 0.0200(17) 0.0172(16)
C5 0.045(2) 0.048(2) 0.065(3) 0.021(2) 0.0185(19) 0.0274(19)
C6 0.0292(17) 0.062(3) 0.050(2) 0.0108(19) 0.0114(15) 0.0267(18)
C7 0.0261(17) 0.074(3) 0.057(2) 0.019(2) 0.0173(16) 0.0154(19)
C8 0.0293(17) 0.048(2) 0.046(2) 0.0179(17) 0.0132(15) 0.0149(16)
C9 0.0213(13) 0.0281(16) 0.0305(15) 0.0049(12) 0.0083(11) 0.0069(12)
C10 0.0219(14) 0.0368(18) 0.0310(15) 0.0036(13) 0.0016(12) 0.0096(13)
C11 0.0244(14) 0.0346(18) 0.0276(15) -0.0002(13) 0.0044(12) 0.0075(13)
C12 0.0229(13) 0.0235(15) 0.0276(14) 0.0030(12) 0.0069(11) 0.0044(11)
C13 0.0268(14) 0.0243(15) 0.0257(14) 0.0020(12) 0.0097(11) 0.0062(12)
C14 0.0304(15) 0.0271(16) 0.0280(15) 0.0016(12) 0.0086(12) 0.0102(13)
C15 0.0369(17) 0.0325(18) 0.0304(15) 0.0032(13) 0.0121(13) 0.0075(14)
C16 0.044(2) 0.0328(19) 0.0376(18) -0.0005(15) 0.0067(15) 0.0048(16)
C17 0.053(2) 0.049(2) 0.0283(16) -0.0049(15) 0.0065(15) 0.0208(19)
C18 0.046(2) 0.061(3) 0.0323(17) 0.0053(17) 0.0181(16) 0.022(2)
C19 0.0325(17) 0.043(2) 0.0333(16) 0.0041(15) 0.0130(13) 0.0085(15)
C20 0.0263(14) 0.0248(15) 0.0285(14) 0.0016(12) 0.0106(12) 0.0077(12)
C21 0.0338(17) 0.0331(18) 0.0382(17) -0.0024(14) 0.0108(14) 0.0153(14)
C22 0.0298(16) 0.0353(18) 0.0406(18) -0.0001(14) 0.0113(13) 0.0155(14)
C23 0.0264(15) 0.0375(18) 0.0349(16) 0.0112(14) 0.0118(13) 0.0050(14)
C24 0.056(2) 0.053(2) 0.055(2) 0.023(2) 0.029(2) 0.027(2)
C25 0.064(3) 0.078(3) 0.076(3) 0.048(3) 0.032(3) 0.041(3)
C26 0.049(3) 0.091(4) 0.057(3) 0.043(3) 0.004(2) 0.013(3)
C27 0.058(3) 0.071(3) 0.036(2) 0.010(2) 0.0120(19) -0.010(2)
C28 0.043(2) 0.045(2) 0.043(2) 0.0104(17) 0.0169(16) 0.0033(17)
C1S 0.074(3) 0.050(3) 0.043(2) 0.012(2) 0.004(2) -0.017(2)
Cl2S 0.1364(13) 0.0738(9) 0.0591(7) 0.0297(7) 0.0556(8) 0.0409(9)
Cl3S 0.0608(9) 0.261(3) 0.1173(15) 0.1309(19) -0.0120(9) -0.0258(13)
Cl1S 0.196(2) 0.0842(12) 0.0915(12) -0.0003(9) 0.0953(15) -0.0056(13)

loop_
_atom_type_symbol
_atom_type_description
_atom_type_scat_dispersion_real
_atom_type_scat_dispersion_imag
_atom_type_scat_source
C C 0.0033 0.0016 'International Tables Vol C Tables 4.2.6.8 and 6.1.1.4'
H H 0.0000 0.0000 'International Tables Vol C Tables 4.2.6.8 and 6.1.1.4'
N N 0.0061 0.0033 'International Tables Vol C Tables 4.2.6.8 and 6.1.1.4'
O O 0.0106 0.0060 'International Tables Vol C Tables 4.2.6.8 and 6.1.1.4'
Sn Sn -0.6537 1.4246 'International Tables Vol C Tables 4.2.6.8 and 6.1.1.4'
Cl Cl 0.1484 0.1585 'International Tables Vol C Tables 4.2.6.8 and 6.1.1.4'

loop_
_geom_angle_atom_site_label_1
_geom_angle_atom_site_label_2
_geom_angle_atom_site_label_3
_geom_angle
_geom_angle_site_symmetry_1
_geom_angle_site_symmetry_3
O1 Sn1 O1 180.000(1) 2_757 .
O1 Sn1 N2 89.60(10) 2_757 .
O1 Sn1 N2 90.40(10) . .
O1 Sn1 N2 90.40(10) 2_757 2_757
O1 Sn1 N2 89.60(10) . 2_757
N2 Sn1 N2 180.00(10) . 2_757
O1 Sn1 N1 88.87(10) 2_757 2_757
O1 Sn1 N1 91.13(10) . 2_757
N2 Sn1 N1 89.68(10) . 2_757
N2 Sn1 N1 90.32(10) 2_757 2_757
O1 Sn1 N1 91.13(10) 2_757 .
O1 Sn1 N1 88.87(10) . .
N2 Sn1 N1 90.32(10) . .
N2 Sn1 N1 89.68(10) 2_757 .
N1 Sn1 N1 180.0 2_757 .
C9 N1 C12 108.3(2) . .
C9 N1 Sn1 124.7(2) . .
C12 N1 Sn1 125.33(19) . .
C20 N2 C1 109.2(2) 2_757 .
C20 N2 Sn1 125.84(19) 2_757 .
C1 N2 Sn1 124.8(2) . .
C23 O1 Sn1 125.9(2) . .
N2 C1 C2 126.5(3) . .
N2 C1 C22 107.5(3) . 2_757
C2 C1 C22 126.0(3) . 2_757
C9 C2 C1 126.5(3) . .
C9 C2 C3 117.1(3) . .
C1 C2 C3 116.3(3) . .
C4 C3 C8 119.5(3) . .
C4 C3 C2 120.8(3) . .
C8 C3 C2 119.7(3) . .
C3 C4 C5 120.1(4) . .
C3 C4 H4 120.0 . .
C5 C4 H4 120.0 . .
C6 C5 C4 120.6(4) . .
C6 C5 H5 119.7 . .
C4 C5 H5 119.7 . .
C5 C6 C7 119.7(3) . .
C5 C6 H6 120.2 . .
C7 C6 H6 120.2 . .
C6 C7 C8 120.3(4) . .
C6 C7 H7 119.9 . .
C8 C7 H7 119.9 . .
C3 C8 C7 119.9(4) . .
C3 C8 H8 120.0 . .
C7 C8 H8 120.0 . .
N1 C9 C2 126.5(3) . .
N1 C9 C10 108.1(3) . .
C2 C9 C10 125.4(3) . .
C11 C10 C9 108.0(3) . .
C11 C10 H10 126.0 . .
C9 C10 H10 126.0 . .
C10 C11 C12 107.7(3) . .
C10 C11 H11 126.2 . .
C12 C11 H11 126.2 . .
N1 C12 C13 126.1(3) . .
N1 C12 C11 108.0(3) . .
C13 C12 C11 125.9(3) . .
C20 C13 C12 125.9(3) . .
C20 C13 C14 117.0(3) . .
C12 C13 C14 117.1(3) . .
C15 C14 C19 118.7(3) . .
C15 C14 C13 121.3(3) . .
C19 C14 C13 120.1(3) . .
C14 C15 C16 120.3(3) . .
C14 C15 H15 119.8 . .
C16 C15 H15 119.8 . .
C17 C16 C15 120.0(4) . .
C17 C16 H16 120.0 . .
C15 C16 H16 120.0 . .
C18 C17 C16 120.3(3) . .
C18 C17 H17 119.9 . .
C16 C17 H17 119.9 . .
C17 C18 C19 120.2(4) . .
C17 C18 H18 119.9 . .
C19 C18 H18 119.9 . .
C18 C19 C14 120.6(4) . .
C18 C19 H19 119.7 . .
C14 C19 H19 119.7 . .
N2 C20 C13 126.3(3) 2_757 .
N2 C20 C21 107.6(3) 2_757 .
C13 C20 C21 126.1(3) . .
C22 C21 C20 108.1(3) . .
C22 C21 H21 126.0 . .
C20 C21 H21 126.0 . .
C21 C22 C1 107.7(3) . 2_757
C21 C22 H22 126.1 . .
C1 C22 H22 126.1 2_757 .
O1 C23 C24 120.0(3) . .
O1 C23 C28 121.0(3) . .
C24 C23 C28 118.9(3) . .
C23 C24 C25 120.4(4) . .
C23 C24 H24 119.8 . .
C25 C24 H24 119.8 . .
C26 C25 C24 120.6(4) . .
C26 C25 H25 119.7 . .
C24 C25 H25 119.7 . .
C27 C26 C25 119.2(4) . .
C27 C26 H26 120.4 . .
C25 C26 H26 120.4 . .
C26 C27 C28 120.8(5) . .
C26 C27 H27 119.6 . .
C28 C27 H27 119.6 . .
C23 C28 C27 120.1(4) . .
C23 C28 H28 119.9 . .
C27 C28 H28 119.9 . .
Cl3S C1S Cl2S 110.8(3) . .
Cl3S C1S Cl1S 112.1(3) . .
Cl2S C1S Cl1S 109.8(3) . .
Cl3S C1S H1S 108.0 . .
Cl2S C1S H1S 108.0 . .
Cl1S C1S H1S 108.0 . .

loop_
_geom_bond_atom_site_label_1
_geom_bond_atom_site_label_2
_geom_bond_distance
_geom_bond_site_symmetry_2
Sn1 O1 2.063(2) 2_757
Sn1 O1 2.063(2) .
Sn1 N2 2.105(2) .
Sn1 N2 2.105(2) 2_757
Sn1 N1 2.106(3) 2_757
Sn1 N1 2.106(3) .
N1 C9 1.378(4) .
N1 C12 1.380(4) .
N2 C20 1.373(4) 2_757
N2 C1 1.381(4) .
O1 C23 1.364(4) .
C1 C2 1.408(4) .
C1 C22 1.447(4) 2_757
C2 C9 1.408(4) .
C2 C3 1.507(4) .
C3 C4 1.384(5) .
C3 C8 1.388(5) .
C4 C5 1.390(5) .
C4 H4 0.9400 .
C5 C6 1.375(6) .
C5 H5 0.9400 .
C6 C7 1.380(6) .
C6 H6 0.9400 .
C7 C8 1.394(5) .
C7 H7 0.9400 .
C8 H8 0.9400 .
C9 C10 1.442(4) .
C10 C11 1.353(5) .
C10 H10 0.9400 .
C11 C12 1.446(4) .
C11 H11 0.9400 .
C12 C13 1.420(4) .
C13 C20 1.414(4) .
C13 C14 1.499(4) .
C14 C15 1.391(5) .
C14 C19 1.397(5) .
C15 C16 1.395(5) .
C15 H15 0.9400 .
C16 C17 1.385(6) .
C16 H16 0.9400 .
C17 C18 1.368(6) .
C17 H17 0.9400 .
C18 C19 1.391(5) .
C18 H18 0.9400 .
C19 H19 0.9400 .
C20 N2 1.373(4) 2_757
C20 C21 1.445(4) .
C21 C22 1.356(5) .
C21 H21 0.9400 .
C22 C1 1.447(4) 2_757
C22 H22 0.9400 .
C23 C24 1.389(5) .
C23 C28 1.390(5) .
C24 C25 1.398(6) .
C24 H24 0.9400 .
C25 C26 1.377(8) .
C25 H25 0.9400 .
C26 C27 1.380(8) .
C26 H26 0.9400 .
C27 C28 1.395(6) .
C27 H27 0.9400 .
C28 H28 0.9400 .
C1S Cl3S 1.731(5) .
C1S Cl2S 1.752(5) .
C1S Cl1S 1.771(6) .
C1S H1S 0.9900 .
